data_4349293
loop_
_publ_author_name
'Huang, Jih-Sheng'
'Lee, Wan-Hua'
'Shen, Chao-Tang'
'Lin, Ya-Fan'
'Liu, Yi-Hung'
'Peng, Shie-Ming'
'Chiu, Ching-Wen'

_publ_section_title
;
 Cp*-Substituted Boron Cations: The Effect of NHC, NHO, and CAAC Ligands.
;
_journal_issue 23
_journal_name_full 'Inorganic chemistry'
_journal_page_first 12427
_journal_page_last 12434
_journal_paper_doi 10.1021/acs.inorgchem.6b02336
_journal_volume 55
_journal_year 2016
_chemical_formula_sum 'C49 H50 Al B Cl F18 N O4'
_chemical_formula_weight 1132.14
_space_group_IT_number 14
_space_group_name_Hall '-P 2yn'
_space_group_name_H-M_alt 'P 1 21/n 1'
_symmetry_cell_setting monoclinic
_symmetry_space_group_name_H-M 'P 1 21/n 1'
_atom_sites_solution_hydrogens geom
_atom_sites_solution_primary direct
_atom_sites_solution_secondary difmap
_audit_creation_method SHELXL-97
_cell_angle_alpha 90.00
_cell_angle_beta 97.445(2)
_cell_angle_gamma 90.00
_cell_formula_units_Z 4
_cell_length_a 16.1155(4)
_cell_length_b 23.2575(6)
_cell_length_c 16.1766(4)
_cell_measurement_reflns_used 10471
_cell_measurement_temperature 150(2)
_cell_measurement_theta_max 25.3200
_cell_measurement_theta_min 3.4570
_cell_volume 6012.0(3)
_computing_cell_refinement 'CrysAlisPro 1.171.38.41 (Rigaku OD, 2015)'
_computing_data_collection 'CrysAlisPro 1.171.38.41 (Rigaku OD, 2015)'
_computing_data_reduction 'CrysAlisPro 1.171.38.41 (Rigaku OD, 2015)'
_computing_molecular_graphics SHELXTL
_computing_publication_material SHELXTL
_computing_structure_refinement 'SHELXL-97 (Sheldrick, 1997)'
_computing_structure_solution 'SHELXS-97 (Sheldrick, 1990)'
_diffrn_ambient_temperature 150(2)
_diffrn_detector_area_resol_mean 10.2496
_diffrn_measured_fraction_theta_full 0.974
_diffrn_measured_fraction_theta_max 0.974
_diffrn_measurement_device_type 'Xcalibur, Atlas, Gemini'
_diffrn_radiation_monochromator graphite
_diffrn_radiation_source 'fine-focus sealed tube'
_diffrn_radiation_type MoK\a
_diffrn_radiation_wavelength 0.71073
_diffrn_reflns_av_R_equivalents 0.0523
_diffrn_reflns_av_sigmaI/netI 0.0569
_diffrn_reflns_limit_h_max 20
_diffrn_reflns_limit_h_min -20
_diffrn_reflns_limit_k_max 29
_diffrn_reflns_limit_k_min -30
_diffrn_reflns_limit_l_max 16
_diffrn_reflns_limit_l_min -21
_diffrn_reflns_number 49455
_diffrn_reflns_theta_full 27.50
_diffrn_reflns_theta_max 27.50
_diffrn_reflns_theta_min 2.83
_exptl_absorpt_coefficient_mu 0.172
_exptl_absorpt_correction_T_max 1.00000
_exptl_absorpt_correction_T_min 0.94367
_exptl_absorpt_correction_type multi-scan
_exptl_absorpt_process_details
; 
CrysAlisPro 1.171.38.41 (Rigaku Oxford Diffraction, 2015) 
Empirical absorption correction using spherical harmonics, 
 implemented in SCALE3 ABSPACK scaling algorithm. 
;
_exptl_crystal_colour orange
_exptl_crystal_density_diffrn 1.251
_exptl_crystal_density_method 'not measured'
_exptl_crystal_description block
_exptl_crystal_F_000 2320
_exptl_crystal_size_max 0.30
_exptl_crystal_size_mid 0.15
_exptl_crystal_size_min 0.10
_refine_diff_density_max 1.265
_refine_diff_density_min -0.681
_refine_diff_density_rms 0.205
_refine_ls_extinction_method none
_refine_ls_goodness_of_fit_ref 3.269
_refine_ls_hydrogen_treatment mixed
_refine_ls_matrix_type full
_refine_ls_number_parameters 838
_refine_ls_number_reflns 13428
_refine_ls_number_restraints 126
_refine_ls_restrained_S_all 3.298
_refine_ls_R_factor_all 0.2946
_refine_ls_R_factor_gt 0.2292
_refine_ls_shift/su_max 0.384
_refine_ls_shift/su_mean 0.045
_refine_ls_structure_factor_coef Fsqd
_refine_ls_weighting_details 'calc w=1/[\s^2^(Fo^2^)+(0.1000P)^2^+0.0000P] where P=(Fo^2^+2Fc^2^)/3'
_refine_ls_weighting_scheme calc
_refine_ls_wR_factor_gt 0.5247
_refine_ls_wR_factor_ref 0.5523
_reflns_number_gt 7428
_reflns_number_total 13428
_reflns_threshold_expression >2sigma(I)
_cod_data_source_file ic17912_revised.cif
_cod_data_source_block ic17912
_cod_depositor_comments
;
The following automatic conversions were performed:

data item '_symmetry_cell_setting' value 'Monoclinic' was changed to
'monoclinic' in accordance with the
/home/saulius/struct/COD-crude-data/automatic-downloads/DataCite-retrospective/ACS/depositions/lib/dictionaries/cif_core.dic
dictionary named 'cif_core.dic' version 2.4.2 last updated on
2011-04-26.

Automatic conversion script
Id: cif_fix_values 6909 2019-04-08 15:41:33Z antanas 
;
_cod_original_sg_symbol_H-M P2(1)/n
_cod_database_code 4349293

loop_
_symmetry_equiv_pos_as_xyz
'x, y, z'
'-x+1/2, y+1/2, -z+1/2'
'-x, -y, -z'
'x-1/2, -y-1/2, z-1/2'

loop_
_atom_site_label
_atom_site_type_symbol
_atom_site_fract_x
_atom_site_fract_y
_atom_site_fract_z
_atom_site_U_iso_or_equiv
_atom_site_adp_type
_atom_site_occupancy
_atom_site_symmetry_multiplicity
_atom_site_calc_flag
_atom_site_refinement_flags
Cl1 Cl 0.29734(14) 0.41268(10) 0.61061(14) 0.0724(8) Uani 1 1 d .
N1 N 0.1900(4) 0.4565(3) 0.7646(4) 0.0529(16) Uani 1 1 d .
B1 B 0.3241(6) 0.4673(4) 0.6915(6) 0.060(3) Uani 1 1 d .
C1 C 0.2299(5) 0.4844(3) 0.7128(4) 0.053(2) Uani 1 1 d .
C2 C 0.1738(5) 0.5277(4) 0.6626(5) 0.059(2) Uani 1 1 d .
C3 C 0.0901(5) 0.5169(4) 0.6995(6) 0.074(3) Uani 1 1 d .
H3A H 0.0805 0.5484 0.7384 0.089 Uiso 1 1 calc R
H3B H 0.0427 0.5165 0.6539 0.089 Uiso 1 1 calc R
C4 C 0.0943(5) 0.4611(4) 0.7443(5) 0.063(2) Uani 1 1 d .
C5 C 0.1666(6) 0.5095(9) 0.5755(7) 0.193(10) Uani 1 1 d .
H5A H 0.1293 0.4758 0.5648 0.232 Uiso 1 1 calc R
H5B H 0.2220 0.5004 0.5585 0.232 Uiso 1 1 calc R
C6 C 0.1210(9) 0.5738(7) 0.5224(6) 0.118(5) Uani 1 1 d .
H6A H 0.1263 0.5705 0.4623 0.142 Uiso 1 1 calc R
H6B H 0.0605 0.5747 0.5278 0.142 Uiso 1 1 calc R
C7 C 0.1595(8) 0.6299(5) 0.5542(7) 0.099(4) Uani 1 1 d .
H7A H 0.2176 0.6325 0.5407 0.118 Uiso 1 1 calc R
H7B H 0.1272 0.6623 0.5266 0.118 Uiso 1 1 calc R
C8 C 0.1599(7) 0.6339(5) 0.6447(7) 0.089(3) Uani 1 1 d .
H8A H 0.1014 0.6331 0.6575 0.106 Uiso 1 1 calc R
H8B H 0.1848 0.6711 0.6645 0.106 Uiso 1 1 calc R
C9 C 0.2072(5) 0.5867(4) 0.6901(6) 0.066(2) Uani 1 1 d .
H9A H 0.2045 0.5913 0.7506 0.079 Uiso 1 1 calc R
H9B H 0.2666 0.5894 0.6811 0.079 Uiso 1 1 calc R
C10 C 0.2307(5) 0.4268(3) 0.8404(5) 0.058(2) Uani 1 1 d .
C11 C 0.2437(6) 0.4581(4) 0.9129(5) 0.065(2) Uani 1 1 d .
C12 C 0.2895(7) 0.4330(4) 0.9813(6) 0.083(3) Uani 1 1 d .
H12A H 0.3023 0.4550 1.0309 0.099 Uiso 1 1 calc R
C13 C 0.3163(7) 0.3787(5) 0.9799(6) 0.089(3) Uani 1 1 d .
H13A H 0.3485 0.3626 1.0277 0.107 Uiso 1 1 calc R
C14 C 0.2961(7) 0.3444(5) 0.9053(6) 0.085(3) Uani 1 1 d .
H14A H 0.3113 0.3050 0.9048 0.102 Uiso 1 1 calc R
C15 C 0.2557(5) 0.3691(4) 0.8375(6) 0.064(2) Uani 1 1 d .
C16 C 0.2130(6) 0.5191(4) 0.9209(6) 0.072(2) Uani 1 1 d .
H16A H 0.1748 0.5279 0.8686 0.087 Uiso 1 1 calc R
C17 C 0.1633(8) 0.5282(5) 0.9927(6) 0.101(4) Uani 1 1 d .
H17A H 0.1179 0.4999 0.9895 0.152 Uiso 1 1 calc R
H17B H 0.1397 0.5670 0.9897 0.152 Uiso 1 1 calc R
H17C H 0.2001 0.5234 1.0454 0.152 Uiso 1 1 calc R
C18 C 0.2826(7) 0.5643(4) 0.9287(7) 0.093(3) Uani 1 1 d .
H18A H 0.3163 0.5597 0.8828 0.139 Uiso 1 1 calc R
H18B H 0.3184 0.5593 0.9820 0.139 Uiso 1 1 calc R
H18C H 0.2578 0.6028 0.9263 0.139 Uiso 1 1 calc R
C19 C 0.2335(5) 0.3285(4) 0.7611(7) 0.081(3) Uani 1 1 d .
H19A H 0.2096 0.3519 0.7119 0.097 Uiso 1 1 calc R
C20 C 0.1683(8) 0.2854(4) 0.7812(10) 0.126(5) Uani 1 1 d .
H20A H 0.1184 0.3059 0.7941 0.189 Uiso 1 1 calc R
H20B H 0.1912 0.2622 0.8294 0.189 Uiso 1 1 calc R
H20C H 0.1531 0.2601 0.7330 0.189 Uiso 1 1 calc R
C21 C 0.3100(7) 0.2960(4) 0.7391(8) 0.093(3) Uani 1 1 d .
H21A H 0.3536 0.3236 0.7291 0.139 Uiso 1 1 calc R
H21B H 0.2943 0.2731 0.6887 0.139 Uiso 1 1 calc R
H21C H 0.3313 0.2706 0.7854 0.139 Uiso 1 1 calc R
C22 C 0.0462(6) 0.4564(5) 0.8168(7) 0.089(3) Uani 1 1 d .
H22A H 0.0615 0.4882 0.8555 0.134 Uiso 1 1 calc R
H22B H 0.0593 0.4197 0.8455 0.134 Uiso 1 1 calc R
H22C H -0.0139 0.4581 0.7971 0.134 Uiso 1 1 calc R
C23 C 0.0697(6) 0.4111(5) 0.6822(7) 0.089(3) Uani 1 1 d .
H23A H 0.0090 0.4113 0.6658 0.134 Uiso 1 1 calc R
H23B H 0.0865 0.3744 0.7090 0.134 Uiso 1 1 calc R
H23C H 0.0981 0.4161 0.6326 0.134 Uiso 1 1 calc R
C24 C 0.4127(5) 0.4854(4) 0.7074(6) 0.068(2) Uani 1 1 d .
C25 C 0.4092(5) 0.5350(4) 0.6474(6) 0.070(2) Uani 1 1 d .
C26 C 0.4189(6) 0.5840(4) 0.6898(7) 0.077(3) Uani 1 1 d .
C27 C 0.4364(6) 0.5700(5) 0.7842(6) 0.081(3) Uani 1 1 d .
C28 C 0.4335(6) 0.5136(4) 0.7919(6) 0.070(2) Uani 1 1 d .
C29 C 0.4800(6) 0.4389(4) 0.6937(8) 0.091(3) Uani 1 1 d .
H29A H 0.4646 0.4202 0.6396 0.137 Uiso 1 1 calc R
H29B H 0.4826 0.4100 0.7381 0.137 Uiso 1 1 calc R
H29C H 0.5348 0.4573 0.6948 0.137 Uiso 1 1 calc R
C30 C 0.4065(8) 0.5304(6) 0.5570(7) 0.107(4) Uani 1 1 d .
H30A H 0.4050 0.5689 0.5325 0.161 Uiso 1 1 calc R
H30B H 0.3563 0.5091 0.5340 0.161 Uiso 1 1 calc R
H30C H 0.4564 0.5100 0.5439 0.161 Uiso 1 1 calc R
C31 C 0.4203(7) 0.6425(4) 0.6614(7) 0.089(3) Uani 1 1 d .
H31A H 0.4092 0.6434 0.6004 0.134 Uiso 1 1 calc R
H31B H 0.4754 0.6593 0.6796 0.134 Uiso 1 1 calc R
H31C H 0.3773 0.6647 0.6849 0.134 Uiso 1 1 calc R
C32 C 0.4571(7) 0.6173(5) 0.8412(8) 0.108(4) Uani 1 1 d .
H32A H 0.4658 0.6027 0.8985 0.162 Uiso 1 1 calc R
H32B H 0.4111 0.6452 0.8353 0.162 Uiso 1 1 calc R
H32C H 0.5084 0.6360 0.8283 0.162 Uiso 1 1 calc R
C33 C 0.4532(7) 0.4814(6) 0.8691(6) 0.102(4) Uani 1 1 d .
H33A H 0.4668 0.5083 0.9156 0.153 Uiso 1 1 calc R
H33B H 0.5014 0.4563 0.8648 0.153 Uiso 1 1 calc R
H33C H 0.4049 0.4580 0.8788 0.153 Uiso 1 1 calc R
Al1 Al 0.82135(12) 0.71100(8) 0.73336(12) 0.0388(6) Uani 1 1 d .
O1 O 0.7524(5) 0.7621(4) 0.7490(6) 0.123(3) Uani 1 1 d .
C34 C 0.6859(5) 0.7927(3) 0.7664(5) 0.056(2) Uani 1 1 d .
C35 C 0.7176(8) 0.8547(5) 0.7953(8) 0.117(4) Uani 1 1 d D
F1 F 0.6546(7) 0.8893(4) 0.8003(8) 0.111(5) Uani 0.50 1 d PD
F2 F 0.7667(14) 0.8724(6) 0.7464(11) 0.220(13) Uani 0.50 1 d PD
F3 F 0.7537(6) 0.8520(5) 0.8751(6) 0.095(4) Uani 0.50 1 d PD
C36 C 0.6230(8) 0.8012(7) 0.6782(10) 0.150(6) Uani 1 1 d D
F4 F 0.6568(10) 0.8307(8) 0.6319(7) 0.139(7) Uani 0.50 1 d PD
F5 F 0.6173(9) 0.7456(7) 0.6499(7) 0.144(7) Uani 0.50 1 d PD
F6 F 0.5538(5) 0.8230(6) 0.7000(7) 0.108(4) Uani 0.50 1 d PD
C37 C 0.6374(10) 0.7653(6) 0.8350(8) 0.145(6) Uani 1 1 d D
F7 F 0.5869(6) 0.8023(6) 0.8619(6) 0.099(4) Uani 0.50 1 d PD
F8 F 0.6016(13) 0.7213(6) 0.8061(9) 0.202(12) Uani 0.50 1 d PD
F9 F 0.6927(10) 0.7516(8) 0.9018(8) 0.170(9) Uani 0.50 1 d PD
O2 O 0.8637(6) 0.7287(4) 0.6461(4) 0.110(3) Uani 1 1 d .
C38 C 0.8863(5) 0.7518(4) 0.5806(5) 0.066(2) Uani 1 1 d .
C39 C 0.9698(11) 0.7210(8) 0.5557(12) 0.73(8) Uani 1 1 d D
F10 F 0.9809(9) 0.7421(10) 0.4834(9) 0.190(9) Uani 0.50 1 d PD
F11 F 0.9559(8) 0.6655(5) 0.5588(13) 0.161(9) Uani 0.50 1 d PD
F12 F 1.0320(6) 0.7447(5) 0.6117(8) 0.099(4) Uani 0.50 1 d PD
C40 C 0.8106(9) 0.7490(7) 0.5045(8) 0.145(6) Uani 1 1 d D
F13 F 0.7439(5) 0.7490(6) 0.5273(8) 0.114(5) Uani 0.50 1 d PD
F14 F 0.8231(9) 0.6930(6) 0.4738(8) 0.138(6) Uani 0.50 1 d PD
F15 F 0.8274(6) 0.7855(4) 0.4481(4) 0.072(3) Uani 0.50 1 d PD
C41 C 0.9063(12) 0.8210(6) 0.6022(8) 0.37(3) Uani 1 1 d D
F16 F 0.9412(12) 0.8207(5) 0.6770(7) 0.152(8) Uani 0.50 1 d PD
F17 F 0.9438(7) 0.8445(5) 0.5502(8) 0.106(4) Uani 0.50 1 d PD
F18 F 0.8282(10) 0.8445(5) 0.5994(10) 0.152(8) Uani 0.50 1 d PD
O3 O 0.7780(5) 0.6453(3) 0.7192(6) 0.108(3) Uani 1 1 d .
C42 C 0.7532(6) 0.5936(4) 0.7019(5) 0.063(2) Uani 1 1 d .
C43 C 0.6691(11) 0.5935(10) 0.6423(9) 0.43(4) Uani 1 1 d D
F19 F 0.6724(7) 0.6309(8) 0.5845(7) 0.151(8) Uani 0.50 1 d PD
F20 F 0.6520(13) 0.5438(9) 0.6107(11) 0.239(14) Uani 0.50 1 d PD
F21 F 0.6132(6) 0.6086(11) 0.6980(11) 0.225(12) Uani 0.50 1 d PD
C44 C 0.7517(12) 0.5527(9) 0.7864(10) 0.53(5) Uani 1 1 d D
F22 F 0.8218(12) 0.5539(7) 0.8245(8) 0.173(9) Uani 0.50 1 d PD
F23 F 0.7008(12) 0.5895(11) 0.8249(7) 0.287(18) Uani 0.50 1 d PD
F24 F 0.7035(11) 0.5092(5) 0.7565(12) 0.162(7) Uani 0.50 1 d PD
C45 C 0.8252(13) 0.5673(8) 0.6468(11) 0.63(6) Uani 1 1 d D
F25 F 0.8193(16) 0.5119(5) 0.6531(15) 0.237(13) Uani 0.50 1 d PD
F26 F 0.8192(8) 0.5892(5) 0.5772(5) 0.089(3) Uani 0.50 1 d PD
F27 F 0.8980(8) 0.5760(10) 0.6961(11) 0.177(10) Uani 0.50 1 d PD
O4 O 0.8946(5) 0.7071(4) 0.8150(4) 0.125(3) Uani 1 1 d .
C46 C 0.9524(5) 0.7071(4) 0.8807(5) 0.063(2) Uani 1 1 d .
C47 C 0.9212(11) 0.6709(9) 0.9528(11) 0.217(12) Uani 1 1 d D
F28 F 0.9168(17) 0.6174(8) 0.9316(15) 0.282(19) Uani 0.50 1 d PD
F29 F 0.9668(11) 0.6786(10) 1.0223(7) 0.215(12) Uani 0.50 1 d PD
F30 F 0.8409(8) 0.6882(12) 0.9504(12) 0.246(16) Uani 0.50 1 d PD
C48 C 0.9696(10) 0.7758(7) 0.9008(12) 0.240(15) Uani 1 1 d D
F31 F 0.9083(10) 0.7985(8) 0.9211(12) 0.207(12) Uani 0.50 1 d PD
F32 F 1.0345(9) 0.7784(6) 0.9645(12) 0.169(8) Uani 0.50 1 d PD
F33 F 0.9947(16) 0.7960(5) 0.8317(14) 0.233(16) Uani 0.50 1 d PD
C49 C 1.0386(10) 0.6776(5) 0.8604(12) 0.182(9) Uani 1 1 d D
F34 F 1.0892(6) 0.6770(6) 0.9333(9) 0.122(5) Uani 0.50 1 d PD
F35 F 1.0615(9) 0.7016(6) 0.7997(9) 0.114(5) Uani 0.50 1 d PD
F36 F 1.0148(13) 0.6233(5) 0.8473(11) 0.200(10) Uani 0.50 1 d PD

loop_
_atom_site_aniso_label
_atom_site_aniso_U_11
_atom_site_aniso_U_22
_atom_site_aniso_U_33
_atom_site_aniso_U_23
_atom_site_aniso_U_13
_atom_site_aniso_U_12
Cl1 0.0684(14) 0.0698(15) 0.0816(15) -0.0193(11) 0.0201(12) 0.0014(11)
N1 0.052(4) 0.048(4) 0.060(4) 0.001(3) 0.013(3) 0.005(3)
B1 0.076(7) 0.042(5) 0.068(6) 0.021(4) 0.031(5) 0.014(5)
C1 0.073(5) 0.043(4) 0.046(4) -0.009(3) 0.019(4) -0.019(4)
C2 0.052(5) 0.075(6) 0.051(4) 0.006(4) 0.010(4) 0.025(4)
C3 0.053(5) 0.074(6) 0.099(7) -0.001(5) 0.023(5) 0.016(4)
C4 0.041(4) 0.078(6) 0.072(5) 0.017(5) 0.010(4) 0.000(4)
C5 0.032(5) 0.44(3) 0.104(8) -0.172(14) -0.007(5) 0.048(9)
C6 0.114(10) 0.182(15) 0.057(6) 0.033(8) 0.005(6) 0.081(10)
C7 0.111(9) 0.097(9) 0.093(8) 0.041(7) 0.035(7) 0.033(7)
C8 0.088(7) 0.085(7) 0.099(7) 0.015(6) 0.036(6) 0.027(6)
C9 0.056(5) 0.060(5) 0.087(6) 0.013(5) 0.025(5) 0.009(4)
C10 0.065(5) 0.051(5) 0.059(5) 0.001(4) 0.017(4) -0.005(4)
C11 0.073(6) 0.075(6) 0.052(5) 0.007(5) 0.024(4) 0.003(5)
C12 0.102(8) 0.068(7) 0.080(6) 0.023(5) 0.018(6) 0.018(6)
C13 0.111(8) 0.093(8) 0.069(6) 0.030(6) 0.031(6) 0.004(7)
C14 0.106(8) 0.074(7) 0.084(7) 0.029(6) 0.041(6) 0.021(6)
C15 0.050(5) 0.058(5) 0.087(6) 0.022(5) 0.020(4) 0.012(4)
C16 0.082(6) 0.070(6) 0.068(5) 0.004(5) 0.024(5) -0.005(5)
C17 0.138(10) 0.116(9) 0.056(5) -0.012(6) 0.035(6) 0.031(8)
C18 0.108(8) 0.072(7) 0.096(7) -0.035(6) 0.005(6) -0.016(6)
C19 0.051(5) 0.080(7) 0.113(7) -0.018(6) 0.018(5) -0.008(5)
C20 0.106(9) 0.053(7) 0.220(15) 0.039(8) 0.024(10) -0.024(6)
C21 0.083(7) 0.064(6) 0.126(9) -0.017(6) -0.007(7) 0.018(5)
C22 0.059(6) 0.091(7) 0.123(8) 0.012(7) 0.032(6) 0.011(5)
C23 0.058(6) 0.090(7) 0.118(8) -0.013(6) 0.004(6) -0.006(5)
C24 0.062(5) 0.048(5) 0.096(7) -0.004(5) 0.017(5) 0.003(4)
C25 0.061(5) 0.075(6) 0.080(6) 0.001(5) 0.036(5) -0.006(4)
C26 0.079(6) 0.051(6) 0.109(8) 0.007(5) 0.047(6) 0.003(5)
C27 0.055(5) 0.099(8) 0.088(7) -0.037(6) 0.005(5) 0.003(5)
C28 0.062(6) 0.067(6) 0.081(6) -0.015(5) 0.010(5) -0.015(4)
C29 0.068(6) 0.057(6) 0.159(10) -0.028(6) 0.052(7) -0.009(4)
C30 0.118(9) 0.120(10) 0.089(8) 0.006(7) 0.032(7) -0.021(8)
C31 0.078(7) 0.059(6) 0.136(9) -0.002(6) 0.035(6) 0.000(5)
C32 0.090(8) 0.085(8) 0.151(10) -0.037(8) 0.023(8) -0.023(6)
C33 0.071(7) 0.153(11) 0.078(7) 0.020(7) -0.009(5) -0.012(7)
Al1 0.0390(11) 0.0388(12) 0.0378(11) 0.0020(9) 0.0024(9) -0.0003(9)
O1 0.101(6) 0.097(6) 0.182(8) -0.007(6) 0.054(6) 0.057(5)
C34 0.059(5) 0.046(5) 0.064(5) -0.017(4) 0.008(4) 0.011(4)
C35 0.119(10) 0.089(9) 0.144(12) -0.011(8) 0.023(9) 0.008(8)
F1 0.113(9) 0.030(5) 0.180(12) -0.057(6) -0.016(9) 0.036(6)
F2 0.39(3) 0.114(12) 0.205(16) -0.064(12) 0.21(2) -0.184(17)
F3 0.073(7) 0.142(10) 0.066(6) -0.051(6) -0.014(5) -0.038(7)
C36 0.091(10) 0.179(17) 0.180(17) -0.045(14) 0.013(11) 0.040(11)
F4 0.135(12) 0.234(19) 0.051(6) 0.073(9) 0.027(7) 0.007(12)
F5 0.120(10) 0.230(17) 0.078(8) -0.121(10) 0.000(7) -0.041(11)
F6 0.024(5) 0.181(12) 0.109(8) 0.004(8) -0.032(5) 0.042(6)
C37 0.192(17) 0.131(12) 0.126(12) -0.029(10) 0.076(13) -0.068(12)
F7 0.068(6) 0.172(12) 0.071(6) -0.051(7) 0.064(5) -0.027(7)
F8 0.35(3) 0.131(12) 0.164(13) -0.108(11) 0.179(16) -0.200(16)
F9 0.179(16) 0.226(19) 0.095(9) 0.128(12) -0.026(10) -0.027(13)
O2 0.143(7) 0.126(6) 0.072(4) 0.023(4) 0.053(5) -0.009(5)
C38 0.063(5) 0.092(7) 0.046(4) 0.020(4) 0.016(4) 0.000(5)
C39 0.12(2) 1.47(18) 0.65(8) 0.83(11) 0.19(4) 0.18(5)
F10 0.117(12) 0.33(3) 0.154(13) 0.043(15) 0.129(11) 0.072(14)
F11 0.081(8) 0.059(7) 0.33(2) -0.113(12) -0.006(12) 0.016(6)
F12 0.021(4) 0.092(8) 0.169(11) 0.027(7) -0.040(6) -0.021(5)
C40 0.150(16) 0.172(16) 0.100(10) 0.026(11) -0.039(10) 0.010(12)
F13 0.008(4) 0.185(14) 0.143(11) 0.024(10) -0.012(6) 0.003(6)
F14 0.139(12) 0.148(12) 0.110(9) -0.085(9) -0.042(8) -0.034(10)
F15 0.106(8) 0.082(7) 0.020(4) 0.027(4) -0.022(4) -0.001(5)
C41 0.95(9) 0.055(9) 0.170(18) 0.009(11) 0.35(4) 0.01(2)
F16 0.29(2) 0.066(8) 0.071(7) -0.010(6) -0.073(10) -0.090(11)
F17 0.109(9) 0.094(9) 0.119(9) 0.026(7) 0.026(7) -0.061(7)
F18 0.243(18) 0.056(8) 0.187(15) 0.039(8) 0.142(14) 0.096(10)
O3 0.103(5) 0.046(4) 0.177(8) -0.021(4) 0.028(5) -0.035(4)
C42 0.068(5) 0.047(5) 0.075(5) -0.011(4) 0.012(4) 0.000(4)
C43 0.120(17) 1.08(12) 0.072(11) -0.04(3) -0.025(11) -0.10(3)
F19 0.088(9) 0.32(2) 0.042(6) 0.016(9) -0.020(6) 0.109(12)
F20 0.22(2) 0.31(3) 0.163(17) -0.17(2) -0.050(15) -0.12(2)
F21 0.004(5) 0.46(4) 0.216(18) 0.01(2) 0.036(8) -0.012(10)
C44 1.04(12) 0.48(6) 0.073(14) -0.04(2) 0.12(3) -0.56(7)
F22 0.30(3) 0.143(14) 0.059(8) 0.050(8) -0.035(11) 0.066(15)
F23 0.25(2) 0.59(5) 0.043(7) 0.129(15) 0.114(11) 0.23(3)
F24 0.216(17) 0.049(7) 0.239(18) 0.022(9) 0.097(15) -0.061(9)
C45 0.94(12) 0.27(4) 0.85(11) 0.23(6) 0.76(11) 0.41(7)
F25 0.34(3) 0.063(9) 0.35(3) -0.051(14) 0.21(3) 0.061(14)
F26 0.125(10) 0.098(8) 0.050(5) -0.001(5) 0.043(6) 0.010(7)
F27 0.073(8) 0.30(3) 0.153(13) -0.066(15) -0.010(9) 0.130(13)
O4 0.095(6) 0.201(9) 0.065(4) 0.020(5) -0.042(4) -0.020(5)
C46 0.057(5) 0.082(6) 0.046(4) 0.019(4) -0.012(4) -0.014(4)
C47 0.21(3) 0.29(3) 0.145(16) 0.036(19) -0.019(16) -0.11(2)
F28 0.31(3) 0.23(2) 0.29(3) 0.18(2) -0.01(2) -0.19(3)
F29 0.184(16) 0.40(3) 0.052(7) 0.136(13) -0.031(9) -0.094(18)
F30 0.060(8) 0.49(4) 0.204(18) 0.20(2) 0.069(10) -0.034(15)
C48 0.122(15) 0.141(17) 0.44(4) -0.16(2) -0.03(2) -0.031(13)
F31 0.136(13) 0.201(19) 0.26(2) -0.173(17) -0.074(14) 0.118(14)
F32 0.123(12) 0.082(9) 0.27(2) -0.053(11) -0.099(13) -0.043(8)
F33 0.39(4) 0.026(7) 0.34(3) 0.039(11) 0.24(3) -0.029(11)
C49 0.136(15) 0.062(10) 0.35(3) 0.021(14) 0.019(19) 0.007(9)
F34 0.037(6) 0.118(10) 0.192(13) 0.022(9) -0.054(7) 0.028(6)
F35 0.115(10) 0.108(10) 0.140(11) 0.000(9) 0.097(9) 0.013(8)
F36 0.32(3) 0.062(9) 0.199(17) -0.040(10) -0.046(17) 0.109(13)

loop_
_atom_type_symbol
_atom_type_description
_atom_type_scat_dispersion_real
_atom_type_scat_dispersion_imag
_atom_type_scat_source
C C 0.0033 0.0016 'International Tables Vol C Tables 4.2.6.8 and 6.1.1.4'
H H 0.0000 0.0000 'International Tables Vol C Tables 4.2.6.8 and 6.1.1.4'
B B 0.0013 0.0007 'International Tables Vol C Tables 4.2.6.8 and 6.1.1.4'
N N 0.0061 0.0033 'International Tables Vol C Tables 4.2.6.8 and 6.1.1.4'
O O 0.0106 0.0060 'International Tables Vol C Tables 4.2.6.8 and 6.1.1.4'
F F 0.0171 0.0103 'International Tables Vol C Tables 4.2.6.8 and 6.1.1.4'
Al Al 0.0645 0.0514 'International Tables Vol C Tables 4.2.6.8 and 6.1.1.4'
Cl Cl 0.1484 0.1585 'International Tables Vol C Tables 4.2.6.8 and 6.1.1.4'

loop_
_geom_angle_atom_site_label_1
_geom_angle_atom_site_label_2
_geom_angle_atom_site_label_3
_geom_angle
C1 N1 C10 124.4(7)
C1 N1 C4 113.2(6)
C10 N1 C4 122.2(6)
C24 B1 C1 142.1(8)
C24 B1 Cl1 116.9(7)
C1 B1 Cl1 100.3(6)
N1 C1 C2 111.6(7)
N1 C1 B1 124.2(7)
C2 C1 B1 123.3(6)
C5 C2 C1 107.0(9)
C5 C2 C9 121.6(11)
C1 C2 C9 106.2(6)
C5 C2 C3 110.9(8)
C1 C2 C3 100.0(7)
C9 C2 C3 108.8(7)
C4 C3 C2 109.8(7)
C3 C4 C22 117.0(8)
C3 C4 N1 98.5(6)
C22 C4 N1 115.8(7)
C3 C4 C23 110.3(8)
C22 C4 C23 109.7(8)
N1 C4 C23 104.5(7)
C2 C5 C6 101.2(11)
C7 C6 C5 115.1(9)
C8 C7 C6 110.1(9)
C7 C8 C9 112.6(9)
C8 C9 C2 112.7(8)
C11 C10 C15 121.6(8)
C11 C10 N1 117.5(7)
C15 C10 N1 121.0(7)
C10 C11 C12 117.9(9)
C10 C11 C16 123.7(8)
C12 C11 C16 118.3(8)
C13 C12 C11 121.8(10)
C12 C13 C14 119.8(10)
C15 C14 C13 118.9(9)
C14 C15 C10 119.8(9)
C14 C15 C19 115.4(8)
C10 C15 C19 124.7(8)
C17 C16 C11 114.1(8)
C17 C16 C18 107.2(8)
C11 C16 C18 114.0(8)
C20 C19 C21 109.0(9)
C20 C19 C15 108.9(10)
C21 C19 C15 112.0(8)
B1 C24 C25 98.7(7)
B1 C24 C28 112.1(8)
C25 C24 C28 103.6(7)
B1 C24 C29 116.7(7)
C25 C24 C29 114.0(8)
C28 C24 C29 110.5(8)
C26 C25 C30 124.5(10)
C26 C25 C24 109.4(8)
C30 C25 C24 125.6(9)
C25 C26 C31 130.7(10)
C25 C26 C27 108.9(8)
C31 C26 C27 120.3(10)
C28 C27 C32 134.8(11)
C28 C27 C26 107.3(8)
C32 C27 C26 117.8(11)
C27 C28 C33 125.9(9)
C27 C28 C24 110.7(9)
C33 C28 C24 123.3(9)
O4 Al1 O1 109.8(5)
O4 Al1 O3 107.4(5)
O1 Al1 O3 113.2(5)
O4 Al1 O2 110.8(4)
O1 Al1 O2 107.5(5)
O3 Al1 O2 108.1(4)
C34 O1 Al1 166.4(8)
O1 C34 C37 114.5(9)
O1 C34 C35 108.0(8)
C37 C34 C35 109.4(8)
O1 C34 C36 107.3(8)
C37 C34 C36 110.6(9)
C35 C34 C36 106.6(8)
F2 C35 F1 113.2(15)
F2 C35 F3 112.9(15)
F1 C35 F3 102.3(11)
F2 C35 C34 108.5(11)
F1 C35 C34 110.9(10)
F3 C35 C34 108.9(10)
F4 C36 F6 114.7(16)
F4 C36 F5 110.4(15)
F6 C36 F5 115.5(13)
F4 C36 C34 109.3(12)
F6 C36 C34 105.1(11)
F5 C36 C34 100.6(10)
F8 C37 F7 113.1(15)
F8 C37 F9 109.6(17)
F7 C37 F9 105.4(13)
F8 C37 C34 108.6(11)
F7 C37 C34 111.0(11)
F9 C37 C34 108.9(12)
C38 O2 Al1 167.8(8)
O2 C38 C39 110.8(10)
O2 C38 C40 110.3(9)
C39 C38 C40 111.2(10)
O2 C38 C41 107.4(8)
C39 C38 C41 109.5(10)
C40 C38 C41 107.7(9)
F10 C39 F11 117(2)
F10 C39 F12 105.5(15)
F11 C39 F12 118.8(16)
F10 C39 C38 105.9(14)
F11 C39 C38 105.9(13)
F12 C39 C38 102.5(13)
F13 C40 F15 120.1(14)
F13 C40 F14 106.5(15)
F15 C40 F14 107.6(13)
F13 C40 C38 112.9(11)
F15 C40 C38 107.7(11)
F14 C40 C38 100.1(10)
F17 C41 F16 117.3(18)
F17 C41 F18 109.4(14)
F16 C41 F18 109.1(14)
F17 C41 C38 112.7(11)
F16 C41 C38 104.2(10)
F18 C41 C38 103.1(13)
C42 O3 Al1 171.9(8)
O3 C42 C43 110.9(11)
O3 C42 C44 113.1(9)
C43 C42 C44 113.8(11)
O3 C42 C45 103.9(10)
C43 C42 C45 106.1(10)
C44 C42 C45 108.3(10)
F19 C43 F20 110.4(15)
F19 C43 F21 113.1(18)
F20 C43 F21 111.0(18)
F19 C43 C42 109.6(14)
F20 C43 C42 111.9(15)
F21 C43 C42 100.5(10)
F22 C44 F24 132(2)
F22 C44 F23 108.8(15)
F24 C44 F23 106.3(18)
F22 C44 C42 107.0(14)
F24 C44 C42 101.9(12)
F23 C44 C42 95.1(13)
F26 C45 F25 119.1(19)
F26 C45 F27 116(2)
F25 C45 F27 99.8(17)
F26 C45 C42 111.1(13)
F25 C45 C42 105.0(14)
F27 C45 C42 103.9(14)
C46 O4 Al1 176.7(9)
O4 C46 C47 109.7(9)
O4 C46 C49 111.8(10)
C47 C46 C49 106.7(10)
O4 C46 C48 104.1(9)
C47 C46 C48 115.7(11)
C49 C46 C48 108.9(9)
F29 C47 F28 112(2)
F29 C47 F30 115.2(19)
F28 C47 F30 105.1(17)
F29 C47 C46 112.1(13)
F28 C47 C46 109.3(14)
F30 C47 C46 102.4(13)
F31 C48 F33 115(2)
F31 C48 F32 110.5(16)
F33 C48 F32 109.4(17)
F31 C48 C46 110.9(14)
F33 C48 C46 103.8(12)
F32 C48 C46 106.6(12)
F35 C49 F36 114.5(18)
F35 C49 F34 119.7(16)
F36 C49 F34 105.1(13)
F35 C49 C46 108.8(12)
F36 C49 C46 101.4(13)
F34 C49 C46 105.4(12)

loop_
_geom_bond_atom_site_label_1
_geom_bond_atom_site_label_2
_geom_bond_distance
Cl1 B1 1.834(11)
N1 C1 1.295(9)
N1 C10 1.484(10)
N1 C4 1.538(10)
B1 C24 1.479(14)
B1 C1 1.648(13)
C1 C2 1.516(11)
C2 C5 1.462(12)
C2 C9 1.520(12)
C2 C3 1.564(12)
C3 C4 1.484(12)
C4 C22 1.492(13)
C4 C23 1.555(13)
C5 C6 1.83(2)
C6 C7 1.507(18)
C7 C8 1.466(14)
C8 C9 1.476(13)
C10 C11 1.372(11)
C10 C15 1.403(11)
C11 C12 1.378(12)
C11 C16 1.513(13)
C12 C13 1.337(14)
C13 C14 1.447(15)
C14 C15 1.331(12)
C15 C19 1.561(13)
C16 C17 1.508(13)
C16 C18 1.531(14)
C19 C20 1.518(14)
C19 C21 1.526(14)
C24 C25 1.505(13)
C24 C28 1.514(13)
C24 C29 1.568(12)
C25 C26 1.328(13)
C25 C30 1.461(13)
C26 C31 1.438(13)
C26 C27 1.550(15)
C27 C28 1.319(14)
C27 C32 1.446(14)
C28 C33 1.455(14)
Al1 O4 1.656(6)
Al1 O1 1.668(7)
Al1 O3 1.684(6)
Al1 O2 1.696(7)
O1 C34 1.346(10)
C34 C37 1.573(15)
C34 C35 1.580(15)
C34 C36 1.652(17)
C35 F2 1.258(14)
C35 F1 1.307(13)
C35 F3 1.347(13)
C36 F4 1.197(15)
C36 F6 1.316(13)
C36 F5 1.369(15)
C37 F8 1.236(13)
C37 F7 1.298(15)
C37 F9 1.348(16)
O2 C38 1.281(10)
C38 C39 1.62(2)
C38 C40 1.618(15)
C38 C41 1.669(17)
C39 F10 1.301(17)
C39 F11 1.312(18)
C39 F12 1.377(17)
C40 F13 1.181(15)
C40 F15 1.301(14)
C40 F14 1.418(15)
C41 F17 1.227(13)
C41 F16 1.267(15)
C41 F18 1.368(18)
O3 C42 1.286(10)
C42 C43 1.558(18)
C42 C44 1.67(2)
C42 C45 1.669(19)
C43 F19 1.282(17)
C43 F20 1.280(18)
C43 F21 1.399(16)
C44 F22 1.215(17)
C44 F24 1.329(16)
C44 F23 1.388(18)
C45 F26 1.228(16)
C45 F25 1.297(17)
C45 F27 1.35(2)
O4 C46 1.318(9)
C46 C47 1.57(2)
C46 C49 1.622(19)
C46 C48 1.647(17)
C47 F29 1.273(16)
C47 F28 1.289(18)
C47 F30 1.350(17)
C48 F31 1.202(16)
C48 F33 1.323(17)
C48 F32 1.370(16)
C49 F35 1.227(15)
C49 F36 1.329(16)
C49 F34 1.344(16)
